data_4309744
loop_
_publ_author_name
'Fran\,cois Bonhomme'
'Todd M. Alam'
'Aaron J. Celestian'
'David R. Tallant'
'Timothy J. Boyle'
'Brian R. Cherry'
'Ralph G. Tissot'
'Mark A. Rodriguez'
'John B. Parise'
'May Nyman'

_publ_contact_author
;
Ralph G. Tissot
PO Box 5800
MS 1411
Sandia National Laboratories
Albuquerque, New Mexico  87185-1411  USA
;
_publ_contact_author_email rgtisso@sandia.gov
_publ_contact_author_fax 1-505-844-9781
_publ_contact_author_phone 1-505-844-4187
_publ_section_title
;
Tribasic Lead Maleate and Lead Maleate: Synthesis and Structural and
Spectroscopic Characterizations
;
_journal_name_full 'Inorganic Chemistry'
_journal_page_first 7394
_journal_page_last 7402
_journal_paper_doi 10.1021/ic050611y
_journal_volume 44
_journal_year 2005
_chemical_formula_moiety 'C4 H2 O4 Pb1'
_chemical_formula_sum 'C4 H2 O4 Pb'
_chemical_formula_weight 321.2
_chemical_name_common 'Lead maleate'
_space_group_IT_number 14
_symmetry_cell_setting monoclinic
_symmetry_space_group_name_Hall '-P 2ybc'
_symmetry_space_group_name_H-M 'P 1 21/c 1'
_atom_sites_solution_hydrogens geom
_atom_sites_solution_primary direct
_atom_sites_solution_secondary difmap
_audit_creation_method SHELXL-97
_cell_angle_alpha 90.00
_cell_angle_beta 111.094(6)
_cell_angle_gamma 90.00
_cell_formula_units_Z 4
_cell_length_a 9.920(3)
_cell_length_b 6.9793(18)
_cell_length_c 8.293(2)
_cell_measurement_reflns_used 1724
_cell_measurement_temperature 293(2)
_cell_measurement_theta_max 56.309
_cell_measurement_theta_min 7.321
_cell_volume 535.7(2)
_computing_cell_refinement SAINT
_computing_data_collection SMART
_computing_data_reduction SAINT
_computing_structure_refinement 'SHELXL-97 (Sheldrick, 1997)'
_computing_structure_solution 'SIR97 (Altomare, 1999)'
_diffrn_ambient_temperature 293(2)
_diffrn_measured_fraction_theta_full 0.939
_diffrn_measured_fraction_theta_max 0.939
_diffrn_measurement_device_type 'Bruker P4 '
_diffrn_measurement_method 'Bruker SMART 1000 CCD'
_diffrn_radiation_monochromator graphite
_diffrn_radiation_source 'fine-focus sealed tube'
_diffrn_radiation_type MoK\a
_diffrn_radiation_wavelength 0.71073
_diffrn_reflns_av_R_equivalents 0.0530
_diffrn_reflns_av_sigmaI/netI 0.0549
_diffrn_reflns_limit_h_max 12
_diffrn_reflns_limit_h_min -12
_diffrn_reflns_limit_k_max 8
_diffrn_reflns_limit_k_min -8
_diffrn_reflns_limit_l_max 10
_diffrn_reflns_limit_l_min -10
_diffrn_reflns_number 3739
_diffrn_reflns_theta_full 28.23
_diffrn_reflns_theta_max 28.23
_diffrn_reflns_theta_min 2.20
_exptl_absorpt_coefficient_mu 31.421
_exptl_absorpt_correction_type empirical
_exptl_absorpt_process_details 'SADABS (Sheldrick, 1999)'
_exptl_crystal_colour colorless
_exptl_crystal_density_diffrn 3.983
_exptl_crystal_density_method 'not measured'
_exptl_crystal_description tabular
_exptl_crystal_F_000 560
_exptl_crystal_size_max 0.050
_exptl_crystal_size_mid 0.030
_exptl_crystal_size_min 0.009
_refine_diff_density_max 2.437
_refine_diff_density_min -1.703
_refine_diff_density_rms 0.338
_refine_ls_extinction_coef 0.0040(5)
_refine_ls_extinction_expression Fc^*^=kFc[1+0.001xFc^2^\l^3^/sin(2\q)]^-1/4^
_refine_ls_extinction_method SHELXL
_refine_ls_goodness_of_fit_ref 1.038
_refine_ls_hydrogen_treatment constr
_refine_ls_matrix_type full
_refine_ls_number_parameters 83
_refine_ls_number_reflns 1242
_refine_ls_number_restraints 0
_refine_ls_restrained_S_all 1.038
_refine_ls_R_factor_all 0.0428
_refine_ls_R_factor_gt 0.0338
_refine_ls_shift/su_max 0.000
_refine_ls_shift/su_mean 0.000
_refine_ls_structure_factor_coef Fsqd
_refine_ls_weighting_details 'calc w=1/[\s^2^(Fo^2^)+(0.0376P)^2^+2.3334P] where P=(Fo^2^+2Fc^2^)/3'
_refine_ls_weighting_scheme calc
_refine_ls_wR_factor_gt 0.0785
_refine_ls_wR_factor_ref 0.0853
_reflns_number_gt 1034
_reflns_number_total 1242
_reflns_threshold_expression >2sigma(I)
_cod_data_source_file ic050611ysi20050420_112447_1.cif
_cod_data_source_block pbmal
_cod_original_formula_sum 'C4 H2 O4 Pb1'
_cod_database_code 4309744

loop_
_symmetry_equiv_pos_as_xyz
'x, y, z'
'-x, y+1/2, -z+1/2'
'-x, -y, -z'
'x, -y-1/2, z-1/2'

loop_
_atom_site_label
_atom_site_type_symbol
_atom_site_fract_x
_atom_site_fract_y
_atom_site_fract_z
_atom_site_U_iso_or_equiv
_atom_site_adp_type
_atom_site_occupancy
_atom_site_symmetry_multiplicity
_atom_site_calc_flag
_atom_site_refinement_flags
_atom_site_disorder_assembly
_atom_site_disorder_group
Pb1 Pb 0.41101(4) 0.18391(5) 0.10679(4) 0.02167(18) Uani 1 1 d . . .
O4 O 0.3354(7) 0.0725(10) 0.3378(8) 0.0240(14) Uani 1 1 d . . .
O3 O 0.6175(8) 0.2760(11) 0.3973(9) 0.0288(16) Uani 1 1 d . . .
O2 O 0.1565(8) 0.1098(10) 0.0871(9) 0.0298(16) Uani 1 1 d . . .
O1 O 0.3433(8) 0.4932(9) 0.1963(9) 0.0271(15) Uani 1 1 d . . .
C4 C 0.2021(10) 0.0512(13) 0.2404(11) 0.0217(18) Uani 1 1 d . . .
C3 C 0.1058(10) -0.0511(15) 0.3091(12) 0.026(2) Uani 1 1 d . . .
H3 H 0.0081 -0.0577 0.2414 0.031 Uiso 1 1 calc R . .
C2 C 0.1513(11) -0.1360(13) 0.4647(13) 0.025(2) Uani 1 1 d . . .
H2 H 0.0830 -0.2008 0.4969 0.031 Uiso 1 1 calc R . .
C1 C 0.6962(11) 0.1340(13) 0.4097(12) 0.023(2) Uani 1 1 d . . .

loop_
_atom_site_aniso_label
_atom_site_aniso_U_11
_atom_site_aniso_U_22
_atom_site_aniso_U_33
_atom_site_aniso_U_23
_atom_site_aniso_U_13
_atom_site_aniso_U_12
Pb1 0.0256(3) 0.0209(2) 0.0187(2) 0.00215(12) 0.00823(17) 0.00325(14)
O4 0.023(4) 0.031(4) 0.017(3) -0.002(3) 0.006(3) -0.004(3)
O3 0.020(4) 0.025(3) 0.038(4) -0.003(3) 0.007(3) 0.001(3)
O2 0.024(4) 0.032(4) 0.029(4) 0.005(3) 0.004(3) 0.004(3)
O1 0.031(4) 0.022(3) 0.025(3) -0.001(2) 0.006(3) -0.001(3)
C4 0.020(5) 0.021(4) 0.023(4) 0.000(4) 0.006(4) -0.003(4)
C3 0.012(5) 0.037(5) 0.023(4) 0.002(4) -0.001(4) 0.003(4)
C2 0.022(5) 0.019(4) 0.034(5) 0.003(4) 0.009(5) -0.006(4)
C1 0.027(6) 0.017(4) 0.029(5) -0.003(3) 0.016(4) -0.003(4)

loop_
_atom_type_symbol
_atom_type_description
_atom_type_scat_dispersion_real
_atom_type_scat_dispersion_imag
_atom_type_scat_source
C C 0.0033 0.0016 'International Tables Vol C Tables 4.2.6.8 and 6.1.1.4'
H H 0.0000 0.0000 'International Tables Vol C Tables 4.2.6.8 and 6.1.1.4'
O O 0.0106 0.0060 'International Tables Vol C Tables 4.2.6.8 and 6.1.1.4'
Pb Pb -3.3944 10.1111 'International Tables Vol C Tables 4.2.6.8 and 6.1.1.4'

loop_
_geom_angle_atom_site_label_1
_geom_angle_atom_site_label_2
_geom_angle_atom_site_label_3
_geom_angle
_geom_angle_site_symmetry_1
_geom_angle_site_symmetry_3
_geom_angle_publ_flag
O4 Pb1 O1 81.2(2) . . ?
O4 Pb1 O2 53.0(2) . . ?
O1 Pb1 O2 79.8(2) . . ?
O4 Pb1 O3 73.4(2) . . ?
O1 Pb1 O3 73.4(2) . . ?
O2 Pb1 O3 122.9(2) . . ?
O4 Pb1 O4 141.8(3) . 4_565 ?
O1 Pb1 O4 70.7(2) . 4_565 ?
O2 Pb1 O4 95.9(2) . 4_565 ?
O3 Pb1 O4 120.0(2) . 4_565 ?
O4 Pb1 O1 80.5(2) . 2_645 ?
O1 Pb1 O1 121.91(14) . 2_645 ?
O2 Pb1 O1 126.4(2) . 2_645 ?
O3 Pb1 O1 48.5(2) . 2_645 ?
O4 Pb1 O1 136.4(2) 4_565 2_645 ?
O4 Pb1 C4 26.9(2) . . ?
O1 Pb1 C4 81.4(3) . . ?
O2 Pb1 C4 26.3(2) . . ?
O3 Pb1 C4 99.2(2) . . ?
O4 Pb1 C4 120.4(2) 4_565 . ?
O1 Pb1 C4 103.1(2) 2_645 . ?
C4 O4 Pb1 94.7(5) . . ?
C4 O4 Pb1 120.7(6) . 4_566 ?
Pb1 O4 Pb1 112.3(2) . 4_566 ?
C1 O3 Pb1 98.1(6) . . ?
C4 O2 Pb1 90.8(6) . . ?
C1 O1 Pb1 121.1(6) 2_655 . ?
C1 O1 Pb1 91.3(6) 2_655 2_655 ?
Pb1 O1 Pb1 109.0(3) . 2_655 ?
O2 C4 O4 120.8(8) . . ?
O2 C4 C3 120.4(8) . . ?
O4 C4 C3 118.7(8) . . ?
O2 C4 Pb1 62.9(5) . . ?
O4 C4 Pb1 58.4(4) . . ?
C3 C4 Pb1 169.7(7) . . ?
C2 C3 C4 123.3(9) . . ?
C2 C3 H3 118.3 . . ?
C4 C3 H3 118.3 . . ?
C3 C2 C1 124.8(9) . 3_656 ?
C3 C2 H2 117.6 . . ?
C1 C2 H2 117.6 3_656 . ?
O3 C1 O1 121.8(10) . 2_645 ?
O3 C1 C2 119.9(8) . 3_656 ?
O1 C1 C2 117.9(8) 2_645 3_656 ?

loop_
_geom_bond_atom_site_label_1
_geom_bond_atom_site_label_2
_geom_bond_distance
_geom_bond_site_symmetry_2
_geom_bond_publ_flag
Pb1 O4 2.423(6) . ?
Pb1 O1 2.453(6) . ?
Pb1 O2 2.524(7) . ?
Pb1 O3 2.619(7) . ?
Pb1 O4 2.688(6) 4_565 ?
Pb1 O1 2.741(7) 2_645 ?
Pb1 C4 2.834(9) . ?
O4 C4 1.286(11) . ?
O4 Pb1 2.688(6) 4_566 ?
O3 C1 1.243(12) . ?
O2 C4 1.254(11) . ?
O1 C1 1.282(11) 2_655 ?
O1 Pb1 2.741(7) 2_655 ?
C4 C3 1.462(13) . ?
C3 C2 1.342(14) . ?
C3 H3 0.9300 . ?
C2 C1 1.496(14) 3_656 ?
C2 H2 0.9300 . ?
C1 O1 1.282(11) 2_645 ?
C1 C2 1.496(14) 3_656 ?
